data_1565358
loop_
_publ_author_name
'Maurya, Devesh'
'Karmakar, Joy'
'Sahoo, Padmini'
'Raut, Ravindra K.'
'Majumdar, Moumita'

_publ_section_title
;
 Versatile binding modes of acyclic N2X2 (X&#x00A0;=&#x00A0;O, S and P)
 ligands towards [GeCl]+ and AuCl units
;
_journal_name_full 'Inorganica Chimica Acta'
_journal_page_first 119380
_journal_paper_doi 10.1016/j.ica.2019.119380
_journal_volume 503
_journal_year 2020
_chemical_formula_sum 'C13 H14 Cl F3 Ge N2 O3 S5'
_chemical_formula_weight 571.60
_space_group_crystal_system monoclinic
_space_group_IT_number 15
_space_group_name_Hall '-C 2yc'
_space_group_name_H-M_alt 'C 1 2/c 1'
_atom_sites_solution_hydrogens geom
_audit_creation_method SHELXL-2017/1
_cell_angle_alpha 90
_cell_angle_beta 106.732(8)
_cell_angle_gamma 90
_cell_formula_units_Z 8
_cell_length_a 27.431(5)
_cell_length_b 9.8770(16)
_cell_length_c 15.399(3)
_cell_measurement_reflns_used 9081
_cell_measurement_temperature 100(2)
_cell_measurement_theta_max 67.12
_cell_measurement_theta_min 3.36
_cell_volume 3995.5(13)
_computing_cell_refinement 'Bruker SAINT'
_computing_data_collection 'Bruker APEX2'
_computing_data_reduction 'Bruker SAINT'
_computing_molecular_graphics 'Bruker SHELXTL'
_computing_publication_material 'Bruker SHELXTL'
_computing_structure_refinement 'SHELXL-2014 (Sheldrick 2014)'
_computing_structure_solution 'SHELXS-97 (Sheldrick 2008)'
_diffrn_ambient_temperature 100(2)
_diffrn_measured_fraction_theta_full 0.987
_diffrn_measured_fraction_theta_max 0.987
_diffrn_measurement_device_type 'Bruker APEX-II CCD'
_diffrn_measurement_method '\f and \w scans'
_diffrn_radiation_type CuK\a
_diffrn_radiation_wavelength 1.54178
_diffrn_reflns_av_R_equivalents 0.0919
_diffrn_reflns_av_unetI/netI 0.0646
_diffrn_reflns_Laue_measured_fraction_full 0.987
_diffrn_reflns_Laue_measured_fraction_max 0.987
_diffrn_reflns_limit_h_max 32
_diffrn_reflns_limit_h_min -32
_diffrn_reflns_limit_k_max 11
_diffrn_reflns_limit_k_min -11
_diffrn_reflns_limit_l_max 18
_diffrn_reflns_limit_l_min -16
_diffrn_reflns_number 17786
_diffrn_reflns_point_group_measured_fraction_full 0.987
_diffrn_reflns_point_group_measured_fraction_max 0.987
_diffrn_reflns_theta_full 67.258
_diffrn_reflns_theta_max 67.258
_diffrn_reflns_theta_min 3.365
_exptl_absorpt_coefficient_mu 8.652
_exptl_absorpt_correction_T_max 0.7528
_exptl_absorpt_correction_T_min 0.4883
_exptl_absorpt_correction_type multi-scan
_exptl_absorpt_process_details 'SHELXT 2014/5 (Sheldrick, 2014)'
_exptl_crystal_colour colourless
_exptl_crystal_density_diffrn 1.900
_exptl_crystal_description Needle
_exptl_crystal_F_000 2288
_exptl_crystal_size_max 0.13
_exptl_crystal_size_mid 0.09
_exptl_crystal_size_min 0.07
_refine_diff_density_max 1.447
_refine_diff_density_min -2.118
_refine_diff_density_rms 0.240
_refine_ls_extinction_coef .
_refine_ls_extinction_method none
_refine_ls_goodness_of_fit_ref 1.015
_refine_ls_hydrogen_treatment constr
_refine_ls_matrix_type full
_refine_ls_number_parameters 255
_refine_ls_number_reflns 3542
_refine_ls_number_restraints 0
_refine_ls_restrained_S_all 1.015
_refine_ls_R_factor_all 0.0985
_refine_ls_R_factor_gt 0.0834
_refine_ls_shift/su_max 0.010
_refine_ls_shift/su_mean 0.000
_refine_ls_structure_factor_coef Fsqd
_refine_ls_weighting_details 'w=1/[\s^2^(Fo^2^)+(0.1459P)^2^+128.1785P] where P=(Fo^2^+2Fc^2^)/3'
_refine_ls_weighting_scheme calc
_refine_ls_wR_factor_gt 0.2334
_refine_ls_wR_factor_ref 0.2494
_reflns_Friedel_coverage 0.000
_reflns_Friedel_fraction_full .
_reflns_Friedel_fraction_max .
_reflns_number_gt 2911
_reflns_number_total 3542
_reflns_threshold_expression 'I > 2\s(I)'
_cod_data_source_file 2.cif
_cod_data_source_block 2
_cod_original_cell_volume 3995.4(11)
_cod_original_sg_symbol_H-M 'C 2/c'
_cod_database_code 1565358
_shelx_shelxl_version_number 2017/1
_shelx_space_group_comment
;
The symmetry employed for this shelxl refinement is uniquely defined
by the following loop, which should always be used as a source of
symmetry information in preference to the above space-group names.
They are only intended as comments.
;

loop_
_space_group_symop_operation_xyz
'x, y, z'
'-x, y, -z+1/2'
'x+1/2, y+1/2, z'
'-x+1/2, y+1/2, -z+1/2'
'-x, -y, -z'
'x, -y, z-1/2'
'-x+1/2, -y+1/2, -z'
'x+1/2, -y+1/2, z-1/2'

loop_
_atom_site_label
_atom_site_type_symbol
_atom_site_fract_x
_atom_site_fract_y
_atom_site_fract_z
_atom_site_U_iso_or_equiv
_atom_site_adp_type
_atom_site_occupancy
_atom_site_site_symmetry_order
_atom_site_calc_flag
_atom_site_refinement_flags_posn
_atom_site_refinement_flags_adp
_atom_site_refinement_flags_occupancy
_atom_site_disorder_assembly
_atom_site_disorder_group
C1 C 0.5951(3) 0.0445(8) 0.4811(6) 0.0237(18) Uani 1 1 d . . . . .
H1 H 0.567973 0.018294 0.502000 0.028 Uiso 1 1 calc R U . . .
C2 C 0.6440(4) 0.0510(8) 0.5354(6) 0.026(2) Uani 1 1 d . . . . .
H2 H 0.652373 0.028730 0.596581 0.032 Uiso 1 1 calc R U . . .
C4 C 0.6529(3) 0.1190(8) 0.3943(5) 0.0152(16) Uani 1 1 d . . . . .
C5 C 0.6755(3) 0.1642(7) 0.3257(5) 0.0149(16) Uani 1 1 d . . . . .
C6 C 0.7318(3) 0.1493(9) 0.3451(6) 0.0208(17) Uani 1 1 d . . . . .
H6A H 0.739069 0.088136 0.302004 0.031 Uiso 1 1 calc R U . . .
H6B H 0.745799 0.114120 0.405230 0.031 Uiso 1 1 calc R U . . .
H6C H 0.746598 0.236051 0.340479 0.031 Uiso 1 1 calc R U . . .
C7 C 0.6742(3) 0.2655(8) 0.1830(5) 0.0168(16) Uani 1 1 d . . . . .
H7A H 0.694806 0.192519 0.170202 0.020 Uiso 1 1 calc R U . . .
H7B H 0.696443 0.341182 0.207465 0.020 Uiso 1 1 calc R U . . .
C8 C 0.6343(3) 0.3082(8) 0.0959(5) 0.0176(17) Uani 1 1 d . . . . .
H8A H 0.650132 0.361242 0.058436 0.021 Uiso 1 1 calc R U . . .
H8B H 0.618957 0.228738 0.061861 0.021 Uiso 1 1 calc R U . . .
C9 C 0.5860(3) 0.5129(8) 0.0976(5) 0.0163(16) Uani 1 1 d . . . . .
C10 C 0.6188(4) 0.5980(9) 0.0544(6) 0.026(2) Uani 1 1 d . . . . .
H10A H 0.607133 0.587658 -0.010285 0.040 Uiso 1 1 calc R U . . .
H10B H 0.653555 0.568596 0.076317 0.040 Uiso 1 1 calc R U . . .
H10C H 0.616480 0.691411 0.069884 0.040 Uiso 1 1 calc R U . . .
C11 C 0.5421(3) 0.5790(9) 0.1140(5) 0.0205(17) Uani 1 1 d . . . . .
C12 C 0.4793(5) 0.7365(13) 0.1378(7) 0.046(3) Uani 1 1 d . . . . .
H12 H 0.460978 0.812599 0.145501 0.056 Uiso 1 1 calc R U . . .
C13 C 0.4606(4) 0.6140(13) 0.1351(6) 0.038(3) Uani 1 1 d . . . . .
H13 H 0.428326 0.599017 0.141554 0.046 Uiso 1 1 calc R U . . .
C16 C 0.6887(4) 0.7392(9) 0.3530(7) 0.0265(19) Uani 1 1 d . . . . .
Cl1 Cl 0.53748(8) 0.1213(2) 0.13423(14) 0.0236(5) Uani 1 1 d . . . . .
F1 F 0.6803(3) 0.7829(6) 0.2678(4) 0.0428(15) Uani 1 1 d . . . . .
F2 F 0.6502(2) 0.7878(6) 0.3821(5) 0.0441(16) Uani 1 1 d . . . . .
F3 F 0.7313(2) 0.7971(6) 0.4025(4) 0.0379(14) Uani 1 1 d . . . . .
Ge1 Ge 0.57525(3) 0.30071(9) 0.22532(6) 0.0144(3) Uani 1 1 d . . . . .
N1 N 0.6480(2) 0.2195(6) 0.2501(4) 0.0140(13) Uani 1 1 d . . . . .
N2 N 0.5949(2) 0.3895(7) 0.1197(4) 0.0149(13) Uani 1 1 d . . . . .
O1 O 0.7341(2) 0.5212(6) 0.3289(4) 0.0240(13) Uani 1 1 d . . . . .
O2 O 0.6980(2) 0.5279(7) 0.4549(4) 0.0285(14) Uani 1 1 d . . . . .
O3 O 0.6422(2) 0.5184(6) 0.3000(4) 0.0294(14) Uani 1 1 d . . . . .
S1 S 0.69092(7) 0.55597(19) 0.36049(13) 0.0167(5) Uani 1 1 d . . . . .
S2 S 0.58842(9) 0.0879(2) 0.37310(15) 0.0282(5) Uani 1 1 d . . . . .
S3 S 0.53763(12) 0.7478(3) 0.1268(2) 0.0474(8) Uani 1 1 d . . . . .
S4 S 0.6824(3) 0.0945(7) 0.4931(6) 0.135(3) Uani 1 1 d . . . . .
S5 S 0.4926(2) 0.5006(7) 0.1213(3) 0.1016(18) Uani 1 1 d . . . . .

loop_
_atom_site_aniso_label
_atom_site_aniso_U_11
_atom_site_aniso_U_22
_atom_site_aniso_U_33
_atom_site_aniso_U_23
_atom_site_aniso_U_13
_atom_site_aniso_U_12
C1 0.028(5) 0.016(4) 0.032(5) 0.004(4) 0.018(4) 0.002(3)
C2 0.047(6) 0.016(4) 0.022(4) 0.007(3) 0.019(4) 0.002(4)
C4 0.017(4) 0.013(4) 0.017(4) 0.005(3) 0.008(3) 0.005(3)
C5 0.016(4) 0.008(3) 0.021(4) -0.001(3) 0.007(3) 0.001(3)
C6 0.018(4) 0.025(4) 0.021(4) -0.003(3) 0.009(3) 0.003(3)
C7 0.019(4) 0.014(4) 0.022(4) -0.003(3) 0.012(3) 0.007(3)
C8 0.020(4) 0.016(4) 0.022(4) 0.001(3) 0.015(3) 0.005(3)
C9 0.018(4) 0.014(4) 0.021(4) -0.002(3) 0.011(3) 0.002(3)
C10 0.034(5) 0.016(4) 0.039(5) -0.002(4) 0.025(4) -0.007(4)
C11 0.025(4) 0.025(4) 0.013(4) 0.009(3) 0.008(3) 0.009(4)
C12 0.061(8) 0.051(7) 0.033(6) 0.015(5) 0.023(5) 0.043(6)
C13 0.029(5) 0.064(8) 0.026(5) 0.020(5) 0.015(4) 0.012(5)
C16 0.029(5) 0.018(4) 0.037(5) 0.000(4) 0.017(4) -0.005(4)
Cl1 0.0229(10) 0.0243(10) 0.0269(10) -0.0076(8) 0.0127(8) -0.0070(8)
F1 0.061(4) 0.029(3) 0.042(3) 0.012(3) 0.021(3) 0.008(3)
F2 0.044(4) 0.025(3) 0.077(5) -0.012(3) 0.039(3) 0.002(3)
F3 0.036(3) 0.030(3) 0.052(4) -0.012(3) 0.018(3) -0.012(2)
Ge1 0.0156(5) 0.0147(5) 0.0166(5) -0.0002(3) 0.0103(4) 0.0018(3)
N1 0.015(3) 0.015(3) 0.017(3) -0.003(3) 0.012(3) -0.001(3)
N2 0.015(3) 0.015(3) 0.018(3) -0.001(3) 0.010(3) -0.002(3)
O1 0.024(3) 0.024(3) 0.030(3) 0.001(3) 0.018(3) 0.003(3)
O2 0.030(3) 0.036(4) 0.025(3) 0.003(3) 0.016(3) 0.000(3)
O3 0.024(3) 0.026(3) 0.038(4) -0.010(3) 0.009(3) -0.001(3)
S1 0.0160(10) 0.0160(10) 0.0202(10) -0.0022(7) 0.0087(8) -0.0007(7)
S2 0.0302(12) 0.0284(12) 0.0304(12) 0.0037(9) 0.0159(10) -0.0034(9)
S3 0.0616(19) 0.0378(15) 0.0551(17) 0.0111(13) 0.0363(15) 0.0150(13)
S4 0.163(7) 0.087(4) 0.174(7) 0.014(4) 0.078(6) 0.016(4)
S5 0.088(3) 0.144(5) 0.074(3) 0.004(3) 0.026(2) 0.030(3)

loop_
_atom_type_symbol
_atom_type_description
_atom_type_scat_dispersion_real
_atom_type_scat_dispersion_imag
_atom_type_scat_source
C C 0.0181 0.0091 'International Tables Vol C Tables 4.2.6.8 and 6.1.1.4'
H H 0.0000 0.0000 'International Tables Vol C Tables 4.2.6.8 and 6.1.1.4'
Cl Cl 0.3639 0.7018 'International Tables Vol C Tables 4.2.6.8 and 6.1.1.4'
F F 0.0727 0.0534 'International Tables Vol C Tables 4.2.6.8 and 6.1.1.4'
Ge Ge -1.0885 0.8855 'International Tables Vol C Tables 4.2.6.8 and 6.1.1.4'
N N 0.0311 0.0180 'International Tables Vol C Tables 4.2.6.8 and 6.1.1.4'
O O 0.0492 0.0322 'International Tables Vol C Tables 4.2.6.8 and 6.1.1.4'
S S 0.3331 0.5567 'International Tables Vol C Tables 4.2.6.8 and 6.1.1.4'

loop_
_geom_angle_atom_site_label_1
_geom_angle_atom_site_label_2
_geom_angle_atom_site_label_3
_geom_angle
_geom_angle_site_symmetry_1
_geom_angle_site_symmetry_3
C2 C1 S2 113.9(6) . .
C2 C1 H1 123.0 . .
S2 C1 H1 123.0 . .
C1 C2 S4 116.8(8) . .
C1 C2 H2 121.6 . .
S4 C2 H2 121.6 . .
C5 C4 S4 124.3(7) . .
C5 C4 S2 123.3(6) . .
S4 C4 S2 112.4(5) . .
N1 C5 C4 121.4(7) . .
N1 C5 C6 121.1(7) . .
C4 C5 C6 117.5(7) . .
C5 C6 H6A 109.5 . .
C5 C6 H6B 109.5 . .
H6A C6 H6B 109.5 . .
C5 C6 H6C 109.5 . .
H6A C6 H6C 109.5 . .
H6B C6 H6C 109.5 . .
N1 C7 C8 109.0(6) . .
N1 C7 H7A 109.9 . .
C8 C7 H7A 109.9 . .
N1 C7 H7B 109.9 . .
C8 C7 H7B 109.9 . .
H7A C7 H7B 108.3 . .
N2 C8 C7 108.9(6) . .
N2 C8 H8A 109.9 . .
C7 C8 H8A 109.9 . .
N2 C8 H8B 109.9 . .
C7 C8 H8B 109.9 . .
H8A C8 H8B 108.3 . .
N2 C9 C11 119.3(7) . .
N2 C9 C10 123.8(7) . .
C11 C9 C10 116.9(7) . .
C9 C10 H10A 109.5 . .
C9 C10 H10B 109.5 . .
H10A C10 H10B 109.5 . .
C9 C10 H10C 109.5 . .
H10A C10 H10C 109.5 . .
H10B C10 H10C 109.5 . .
C9 C11 S5 123.9(7) . .
C9 C11 S3 123.8(7) . .
S5 C11 S3 112.3(5) . .
C13 C12 S3 116.0(8) . .
C13 C12 H12 122.0 . .
S3 C12 H12 122.0 . .
C12 C13 S5 117.5(9) . .
C12 C13 H13 121.2 . .
S5 C13 H13 121.2 . .
F3 C16 F1 107.4(7) . .
F3 C16 F2 107.5(8) . .
F1 C16 F2 106.3(8) . .
F3 C16 S1 112.7(7) . .
F1 C16 S1 112.1(6) . .
F2 C16 S1 110.4(6) . .
N2 Ge1 N1 81.6(3) . .
N2 Ge1 Cl1 91.18(19) . .
N1 Ge1 Cl1 93.13(18) . .
C5 N1 C7 118.3(6) . .
C5 N1 Ge1 126.8(5) . .
C7 N1 Ge1 112.6(5) . .
C9 N2 C8 123.7(6) . .
C9 N2 Ge1 123.2(5) . .
C8 N2 Ge1 110.0(5) . .
O2 S1 O3 115.8(4) . .
O2 S1 O1 114.2(4) . .
O3 S1 O1 114.7(4) . .
O2 S1 C16 104.4(4) . .
O3 S1 C16 102.0(4) . .
O1 S1 C16 103.4(4) . .
C1 S2 C4 92.5(4) . .
C12 S3 C11 92.9(5) . .
C2 S4 C4 104.4(7) . .
C13 S5 C11 101.3(7) . .

loop_
_geom_bond_atom_site_label_1
_geom_bond_atom_site_label_2
_geom_bond_distance
_geom_bond_site_symmetry_2
C1 C2 1.361(14) .
C1 S2 1.675(9) .
C1 H1 0.9300 .
C2 S4 1.454(11) .
C2 H2 0.9300 .
C4 C5 1.442(11) .
C4 S4 1.523(11) .
C4 S2 1.730(8) .
C5 N1 1.310(10) .
C5 C6 1.493(11) .
C6 H6A 0.9600 .
C6 H6B 0.9600 .
C6 H6C 0.9600 .
C7 N1 1.489(9) .
C7 C8 1.527(11) .
C7 H7A 0.9700 .
C7 H7B 0.9700 .
C8 N2 1.474(9) .
C8 H8A 0.9700 .
C8 H8B 0.9700 .
C9 N2 1.270(10) .
C9 C11 1.453(11) .
C9 C10 1.518(11) .
C10 H10A 0.9600 .
C10 H10B 0.9600 .
C10 H10C 0.9600 .
C11 S5 1.596(11) .
C11 S3 1.688(9) .
C12 C13 1.311(18) .
C12 S3 1.661(12) .
C12 H12 0.9300 .
C13 S5 1.476(12) .
C13 H13 0.9300 .
C16 F3 1.326(11) .
C16 F1 1.337(11) .
C16 F2 1.348(11) .
C16 S1 1.814(9) .
Cl1 Ge1 2.312(2) .
Ge1 N2 2.052(6) .
Ge1 N1 2.082(6) .
O1 S1 1.444(6) .
O2 S1 1.437(6) .
O3 S1 1.440(7) .
